data_7704285
loop_
_publ_author_name
'Feng, Xun'
'Shang, Yapei'
'Zhang, Heng'
'Liu, Xinfang'
'Wang, Xinyi'
'Chen, Nan'
'Wang, Liya'
'Li, Zhongjun'

_publ_section_title
;
 Multi-functional lanthanide-CPs based on tricarboxylphenyl terpyridyl
 ligand as ratiometric luminescent thermometer and highly sensitive ion
 sensor with turn on/off effect.
;
_journal_issue 15
_journal_name_full 'Dalton transactions (Cambridge, England : 2003)'
_journal_page_first 4741
_journal_page_last 4750
_journal_paper_doi 10.1039/d0dt00310g
_journal_volume 49
_journal_year 2020
_chemical_formula_moiety 'C24 H16 N3 O8 Tb'
_chemical_formula_sum 'C24 H16 N3 O8 Tb'
_chemical_formula_weight 633.32
_space_group_crystal_system monoclinic
_space_group_IT_number 14
_space_group_name_Hall '-P 2ybc'
_space_group_name_H-M_alt 'P 1 21/c 1'
_atom_sites_solution_hydrogens mixed
_atom_sites_solution_primary iterative
_audit_creation_date 2019-06-17
_audit_creation_method
;
Olex2 1.2-alpha
(compiled 2018.07.26 svn.r3523 for OlexSys, GUI svn.r5532)
;
_audit_update_record
;
2019-10-29 deposited with the CCDC.	2020-03-09 downloaded from the CCDC.
;
_cell_angle_alpha 90
_cell_angle_beta 95.351(4)
_cell_angle_gamma 90
_cell_formula_units_Z 4
_cell_length_a 10.6848(5)
_cell_length_b 12.2007(8)
_cell_length_c 18.0868(9)
_cell_measurement_reflns_used 3174
_cell_measurement_temperature 293(2)
_cell_measurement_theta_max 27.0260
_cell_measurement_theta_min 3.8390
_cell_volume 2347.6(2)
_computing_cell_refinement 'CrysAlisPro 1.171.39.46 (Rigaku OD, 2018)'
_computing_data_collection 'CrysAlisPro 1.171.39.46 (Rigaku OD, 2018)'
_computing_data_reduction 'CrysAlisPro 1.171.39.46 (Rigaku OD, 2018)'
_computing_molecular_graphics 'Olex2 (Dolomanov et al., 2009)'
_computing_publication_material 'Olex2 (Dolomanov et al., 2009)'
_computing_structure_refinement 'ShelXL (Sheldrick, 2015)'
_computing_structure_solution 'olex2.solve (Bourhis et al., 2015)'
_diffrn_ambient_temperature 293(2)
_diffrn_detector 'CCD plate'
_diffrn_detector_area_resol_mean 8.0584
_diffrn_detector_type EosS2
_diffrn_measured_fraction_theta_full 0.997
_diffrn_measured_fraction_theta_max 0.841
_diffrn_measurement_details
;
List of Runs (angles in degrees, time in seconds):

  # Type    Start    End  Width  t~exp~   \w     \q     \k     \f   Frames
#--------------------------------------------------------------------------
  1  \w    -77.00  12.00   1.00   30.00    --  -13.80 -77.00 -60.00   89
  2  \w     -8.00  24.00   1.00   30.00    --  -13.80 -99.00-150.00   32
  3  \w    -49.00  29.00   1.00   30.00    --   14.74 -57.00  60.00   78
  4  \w     11.00  36.00   1.00   30.00    --   14.74  19.00-150.00   25
;
_diffrn_measurement_device 'four-circle diffractometer'
_diffrn_measurement_device_type 'SuperNova, Single source at offset/far, EosS2'
_diffrn_measurement_method '\w scans'
_diffrn_orient_matrix_type 'CrysAlisPro convention (1999,Acta A55,543-557)'
_diffrn_orient_matrix_UB_11 -0.0235621000
_diffrn_orient_matrix_UB_12 -0.0544513000
_diffrn_orient_matrix_UB_13 -0.0016654000
_diffrn_orient_matrix_UB_21 -0.0547531000
_diffrn_orient_matrix_UB_22 0.0181621000
_diffrn_orient_matrix_UB_23 -0.0217074000
_diffrn_orient_matrix_UB_31 0.0299510000
_diffrn_orient_matrix_UB_32 -0.0094246000
_diffrn_orient_matrix_UB_33 -0.0327753000
_diffrn_radiation_monochromator mirror
_diffrn_radiation_probe x-ray
_diffrn_radiation_type MoK\a
_diffrn_radiation_wavelength 0.71073
_diffrn_reflns_av_R_equivalents 0.0558
_diffrn_reflns_av_unetI/netI 0.1030
_diffrn_reflns_Laue_measured_fraction_full 0.997
_diffrn_reflns_Laue_measured_fraction_max 0.841
_diffrn_reflns_limit_h_max 10
_diffrn_reflns_limit_h_min -14
_diffrn_reflns_limit_k_max 15
_diffrn_reflns_limit_k_min -14
_diffrn_reflns_limit_l_max 23
_diffrn_reflns_limit_l_min -23
_diffrn_reflns_number 11014
_diffrn_reflns_point_group_measured_fraction_full 0.997
_diffrn_reflns_point_group_measured_fraction_max 0.841
_diffrn_reflns_theta_full 25.242
_diffrn_reflns_theta_max 28.339
_diffrn_reflns_theta_min 3.281
_diffrn_source 'micro-focus sealed X-ray tube'
_diffrn_source_type 'SuperNova (Mo) X-ray Source'
_exptl_absorpt_coefficient_mu 3.068
_exptl_absorpt_correction_T_max 1.00000
_exptl_absorpt_correction_T_min 0.55044
_exptl_absorpt_correction_type multi-scan
_exptl_absorpt_process_details
;
CrysAlisPro 1.171.39.46 (Rigaku Oxford Diffraction, 2018)
Empirical absorption correction using spherical harmonics,
 implemented in SCALE3 ABSPACK scaling algorithm.
;
_exptl_crystal_colour 'clear light yellow'
_exptl_crystal_colour_lustre clear
_exptl_crystal_colour_modifier light
_exptl_crystal_colour_primary yellow
_exptl_crystal_density_diffrn 1.792
_exptl_crystal_description block
_exptl_crystal_F_000 1240
_exptl_crystal_size_max 0.24
_exptl_crystal_size_mid 0.2
_exptl_crystal_size_min 0.18
_refine_diff_density_max 1.383
_refine_diff_density_min -1.146
_refine_diff_density_rms 0.170
_refine_ls_extinction_method none
_refine_ls_goodness_of_fit_ref 1.018
_refine_ls_hydrogen_treatment constr
_refine_ls_matrix_type full
_refine_ls_number_parameters 327
_refine_ls_number_reflns 4931
_refine_ls_number_restraints 0
_refine_ls_restrained_S_all 1.018
_refine_ls_R_factor_all 0.0893
_refine_ls_R_factor_gt 0.0568
_refine_ls_shift/su_max 0.001
_refine_ls_shift/su_mean 0.000
_refine_ls_structure_factor_coef Fsqd
_refine_ls_weighting_details 'w=1/[\s^2^(Fo^2^)+(0.0306P)^2^] where P=(Fo^2^+2Fc^2^)/3'
_refine_ls_weighting_scheme calc
_refine_ls_wR_factor_gt 0.0886
_refine_ls_wR_factor_ref 0.0974
_reflns_Friedel_coverage 0.000
_reflns_number_gt 3570
_reflns_number_total 4931
_reflns_threshold_expression 'I > 2\s(I)'
_cod_data_source_file d0dt00310g2.cif
_cod_data_source_block l71-tb_sq
_cod_database_code 7704285
_shelx_shelxl_version_number 2014/7
_chemical_oxdiff_formula 'C H N O Tb'
_shelx_space_group_comment
;
The symmetry employed for this shelxl refinement is uniquely defined
by the following loop, which should always be used as a source of
symmetry information in preference to the above space-group names.
They are only intended as comments.
;
_shelx_estimated_absorpt_t_max 0.608
_shelx_estimated_absorpt_t_min 0.526
_reflns_odcompleteness_completeness 99.65
_reflns_odcompleteness_iscentric 1
_reflns_odcompleteness_theta 25.30
_olex2_refinement_description
;
1. Fixed Uiso
 At 1.2 times of:
  All C(H) groups
 At 1.5 times of:
  All O(H,H) groups
2.a Rotating group:
 O7(H7A,H7B), O8(H8A,H8B)
2.b Aromatic/amide H refined with riding coordinates:
 C2(H2), C4(H4), C11(H11), C14(H14), C16(H16), C17(H17), C18(H18), C19(H19),
 C21(H21), C22(H22), C23(H23), C24(H24)
;
_smtbx_masks_void_probe_radius 1.2
_smtbx_masks_void_truncation_radius 1.2
_olex2_date_sample_data_collection 2018-12-28
_olex2_submission_special_instructions 'No special instructions were received'
_oxdiff_exptl_absorpt_empirical_details
;
Empirical correction (ABSPACK) includes:
- Absorption correction using spherical harmonics
- Frame scaling
;
_oxdiff_exptl_absorpt_empirical_full_max 1.786
_oxdiff_exptl_absorpt_empirical_full_min 0.781

loop_
_space_group_symop_operation_xyz
'x, y, z'
'-x, y+1/2, -z+1/2'
'-x, -y, -z'
'x, -y-1/2, z-1/2'

loop_
_atom_site_label
_atom_site_type_symbol
_atom_site_fract_x
_atom_site_fract_y
_atom_site_fract_z
_atom_site_U_iso_or_equiv
_atom_site_adp_type
_atom_site_occupancy
_atom_site_site_symmetry_order
_atom_site_calc_flag
_atom_site_refinement_flags_posn
_atom_site_refinement_flags_adp
_atom_site_refinement_flags_occupancy
_atom_site_disorder_assembly
_atom_site_disorder_group
Tb1 Tb 0.18267(3) 0.53642(3) 0.63849(2) 0.01814(11) Uani 1 1 d . . . . .
O1 O 0.2043(4) 0.6924(4) 0.7018(3) 0.0304(13) Uani 1 1 d . . . . .
O2 O 0.0534(5) 0.7900(6) 0.7446(4) 0.078(2) Uani 1 1 d . . . . .
O3 O 0.1457(4) 0.8862(5) 1.0139(2) 0.0312(13) Uani 1 1 d . . . . .
O4 O 0.3410(4) 0.9110(5) 1.0577(3) 0.0364(14) Uani 1 1 d . . . . .
O5 O 0.6888(4) 0.8749(4) 0.8726(3) 0.0320(13) Uani 1 1 d . . . . .
O6 O 0.6105(4) 0.9987(4) 0.7942(2) 0.0283(12) Uani 1 1 d . . . . .
O7 O 0.1186(5) 0.4509(5) 0.7455(2) 0.0373(14) Uani 1 1 d . . . . .
H7A H 0.0972 0.4834 0.7841 0.056 Uiso 1 1 d GR . . . .
H7B H 0.1843 0.4303 0.7742 0.056 Uiso 1 1 d GR . . . .
O8 O 0.0590(4) 0.3981(4) 0.5801(3) 0.0367(13) Uani 1 1 d . . . . .
H8A H 0.0777 0.3373 0.6015 0.055 Uiso 1 1 d GR . . . .
H8B H 0.0790 0.3895 0.5360 0.055 Uiso 1 1 d GR . . . .
N1 N 0.5295(5) 0.8007(5) 0.5758(3) 0.0305(16) Uani 1 1 d . . . . .
N2 N 0.9560(5) 0.6101(5) 0.6308(3) 0.0297(15) Uani 1 1 d . . . . .
N3 N 0.2279(8) 0.9692(7) 0.3761(4) 0.059(2) Uani 1 1 d . . . . .
C1 C 0.2608(6) 0.8131(6) 0.8008(4) 0.0207(16) Uani 1 1 d . . . . .
C2 C 0.2231(6) 0.8277(5) 0.8714(4) 0.0206(16) Uani 1 1 d . . . . .
H2 H 0.1408 0.8109 0.8801 0.025 Uiso 1 1 calc R . . . .
C3 C 0.3047(6) 0.8667(5) 0.9291(3) 0.0171(15) Uani 1 1 d . . . . .
C4 C 0.4272(6) 0.8892(6) 0.9157(3) 0.0216(16) Uani 1 1 d . . . . .
H4 H 0.4842 0.9126 0.9545 0.026 Uiso 1 1 calc R . . . .
C5 C 0.4659(6) 0.8774(6) 0.8456(4) 0.0188(15) Uani 1 1 d . . . . .
C6 C 0.3832(6) 0.8386(5) 0.7864(3) 0.0184(15) Uani 1 1 d . . . . .
C7 C 0.1645(7) 0.7623(7) 0.7439(4) 0.0321(19) Uani 1 1 d . . . . .
C8 C 0.2630(6) 0.8883(6) 1.0042(4) 0.0212(16) Uani 1 1 d . . . . .
C9 C 0.5964(6) 0.9182(6) 0.8353(4) 0.0222(17) Uani 1 1 d . . . . .
C10 C 0.4296(6) 0.8237(6) 0.7121(3) 0.0235(17) Uani 1 1 d . . . . .
C11 C 0.5386(6) 0.7661(6) 0.7049(4) 0.0251(17) Uani 1 1 d . . . . .
H11 H 0.5801 0.7327 0.7465 0.030 Uiso 1 1 calc R . . . .
C12 C 0.5872(6) 0.7569(6) 0.6371(4) 0.0226(17) Uani 1 1 d . . . . .
C13 C 0.4181(6) 0.8539(6) 0.5796(4) 0.0253(18) Uani 1 1 d . . . . .
C14 C 0.3697(6) 0.8690(6) 0.6479(3) 0.0243(18) Uani 1 1 d . . . . .
H14 H 0.2967 0.9098 0.6504 0.029 Uiso 1 1 calc R . . . .
C15 C 0.7108(7) 0.7026(7) 0.6322(4) 0.0301(19) Uani 1 1 d . . . . .
C16 C 0.7501(7) 0.6204(7) 0.6781(4) 0.036(2) Uani 1 1 d . . . . .
H16 H 0.6977 0.5937 0.7122 0.043 Uiso 1 1 calc R . . . .
C17 C 0.8704(7) 0.5746(7) 0.6746(5) 0.041(2) Uani 1 1 d . . . . .
H17 H 0.8919 0.5150 0.7052 0.050 Uiso 1 1 calc R . . . .
C18 C 0.9136(8) 0.6938(8) 0.5870(5) 0.053(3) Uani 1 1 d . . . . .
H18 H 0.9690 0.7234 0.5557 0.063 Uiso 1 1 calc R . . . .
C19 C 0.7947(8) 0.7399(8) 0.5844(4) 0.052(3) Uani 1 1 d . . . . .
H19 H 0.7716 0.7955 0.5507 0.062 Uiso 1 1 calc R . . . .
C20 C 0.3539(7) 0.8943(7) 0.5108(4) 0.0319(19) Uani 1 1 d . . . . .
C21 C 0.4137(7) 0.9037(6) 0.4466(4) 0.0336(19) Uani 1 1 d . . . . .
H21 H 0.4979 0.8840 0.4469 0.040 Uiso 1 1 calc R . . . .
C22 C 0.3494(9) 0.9423(7) 0.3817(4) 0.045(2) Uani 1 1 d . . . . .
H22 H 0.3932 0.9499 0.3399 0.054 Uiso 1 1 calc R . . . .
C23 C 0.1698(9) 0.9578(9) 0.4366(5) 0.070(3) Uani 1 1 d . . . . .
H23 H 0.0848 0.9751 0.4340 0.084 Uiso 1 1 calc R . . . .
C24 C 0.2276(8) 0.9213(8) 0.5043(5) 0.058(3) Uani 1 1 d . . . . .
H24 H 0.1813 0.9152 0.5451 0.069 Uiso 1 1 calc R . . . .

loop_
_atom_site_aniso_label
_atom_site_aniso_U_11
_atom_site_aniso_U_22
_atom_site_aniso_U_33
_atom_site_aniso_U_23
_atom_site_aniso_U_13
_atom_site_aniso_U_12
Tb1 0.01315(16) 0.0291(2) 0.01230(16) -0.00273(18) 0.00180(11) 0.00011(19)
O1 0.024(3) 0.037(3) 0.031(3) -0.021(3) 0.008(2) -0.002(3)
O2 0.023(3) 0.120(6) 0.089(5) -0.073(5) -0.017(3) 0.029(4)
O3 0.017(2) 0.061(4) 0.016(3) -0.010(3) 0.004(2) -0.002(3)
O4 0.020(3) 0.071(4) 0.017(3) -0.013(3) 0.000(2) 0.000(3)
O5 0.008(2) 0.035(3) 0.052(3) 0.007(3) -0.002(2) 0.002(2)
O6 0.028(3) 0.040(3) 0.016(3) 0.001(2) 0.000(2) -0.013(3)
O7 0.034(3) 0.062(4) 0.016(3) 0.008(3) 0.003(2) -0.003(3)
O8 0.029(3) 0.046(4) 0.034(3) -0.004(3) -0.006(2) -0.003(3)
N1 0.027(3) 0.039(4) 0.026(3) -0.002(3) 0.004(3) -0.001(3)
N2 0.022(3) 0.035(4) 0.033(4) 0.000(3) 0.005(3) 0.006(3)
N3 0.077(6) 0.076(6) 0.023(4) 0.009(4) -0.009(4) 0.013(5)
C1 0.014(3) 0.024(4) 0.023(4) -0.013(3) -0.001(3) 0.003(3)
C2 0.018(3) 0.021(4) 0.024(4) -0.009(3) 0.003(3) 0.000(3)
C3 0.019(3) 0.020(4) 0.013(3) 0.000(3) 0.005(3) 0.002(3)
C4 0.022(4) 0.033(4) 0.009(3) -0.004(3) -0.002(3) 0.002(4)
C5 0.015(3) 0.020(4) 0.021(4) -0.001(3) 0.004(3) -0.001(3)
C6 0.018(3) 0.022(4) 0.015(3) 0.002(3) 0.003(3) 0.005(3)
C7 0.022(4) 0.046(5) 0.027(4) -0.012(4) -0.001(3) 0.001(4)
C8 0.026(4) 0.019(4) 0.019(4) 0.000(3) 0.006(3) 0.001(4)
C9 0.017(4) 0.033(5) 0.018(4) -0.003(3) 0.010(3) -0.004(4)
C10 0.027(4) 0.031(4) 0.013(4) -0.005(3) 0.004(3) -0.006(4)
C11 0.024(4) 0.034(5) 0.017(4) 0.002(3) -0.001(3) 0.000(4)
C12 0.020(4) 0.027(4) 0.022(4) -0.003(3) 0.006(3) 0.004(3)
C13 0.025(4) 0.033(5) 0.018(4) -0.004(3) 0.000(3) -0.004(4)
C14 0.015(3) 0.042(5) 0.016(4) -0.002(3) 0.003(3) 0.000(4)
C15 0.025(4) 0.042(5) 0.024(4) -0.010(4) 0.008(3) -0.003(4)
C16 0.025(4) 0.037(5) 0.049(5) 0.002(4) 0.019(4) 0.001(4)
C17 0.041(5) 0.039(6) 0.044(5) 0.003(4) 0.004(4) 0.003(4)
C18 0.045(6) 0.071(7) 0.047(6) -0.003(5) 0.024(5) 0.010(5)
C19 0.044(5) 0.077(7) 0.037(5) 0.021(5) 0.021(4) 0.032(5)
C20 0.038(5) 0.040(5) 0.018(4) 0.000(4) 0.004(3) 0.001(4)
C21 0.038(5) 0.042(5) 0.021(4) -0.004(4) 0.001(3) -0.008(4)
C22 0.068(6) 0.047(6) 0.020(4) 0.000(4) 0.001(4) -0.019(5)
C23 0.066(7) 0.098(9) 0.045(6) 0.002(6) 0.000(5) 0.038(7)
C24 0.048(6) 0.101(9) 0.026(5) 0.011(5) 0.008(4) 0.028(6)

loop_
_atom_type_symbol
_atom_type_description
_atom_type_scat_dispersion_real
_atom_type_scat_dispersion_imag
_atom_type_scat_source
C C 0.0033 0.0016 'International Tables Vol C Tables 4.2.6.8 and 6.1.1.4'
H H 0.0000 0.0000 'International Tables Vol C Tables 4.2.6.8 and 6.1.1.4'
N N 0.0061 0.0033 'International Tables Vol C Tables 4.2.6.8 and 6.1.1.4'
O O 0.0106 0.0060 'International Tables Vol C Tables 4.2.6.8 and 6.1.1.4'
Tb Tb -0.1723 4.1537 'International Tables Vol C Tables 4.2.6.8 and 6.1.1.4'

loop_
_geom_angle_atom_site_label_1
_geom_angle_atom_site_label_2
_geom_angle_atom_site_label_3
_geom_angle
_geom_angle_site_symmetry_1
_geom_angle_site_symmetry_3
_geom_angle_publ_flag
O1 Tb1 O3 98.34(18) . 4_575 ?
O1 Tb1 O4 92.22(18) . 4_575 ?
O1 Tb1 O5 135.00(17) . 2_646 ?
O1 Tb1 O6 81.93(17) . 2_646 ?
O1 Tb1 O7 88.87(18) . . ?
O1 Tb1 O8 151.62(17) . . ?
O1 Tb1 N2 77.36(18) . 1_455 ?
O1 Tb1 C8 98.08(19) . 4_575 ?
O1 Tb1 C9 108.2(2) . 2_646 ?
O3 Tb1 O6 126.05(14) 4_575 2_646 ?
O3 Tb1 N2 75.22(17) 4_575 1_455 ?
O3 Tb1 C8 27.16(16) 4_575 4_575 ?
O3 Tb1 C9 114.90(17) 4_575 2_646 ?
O4 Tb1 O3 53.33(15) 4_575 4_575 ?
O4 Tb1 O6 72.72(15) 4_575 2_646 ?
O4 Tb1 N2 125.53(18) 4_575 1_455 ?
O4 Tb1 C8 26.34(16) 4_575 4_575 ?
O4 Tb1 C9 66.99(18) 4_575 2_646 ?
O5 Tb1 O3 106.40(17) 2_646 4_575 ?
O5 Tb1 O4 74.48(17) 2_646 4_575 ?
O5 Tb1 O6 53.11(16) 2_646 2_646 ?
O5 Tb1 N2 144.85(18) 2_646 1_455 ?
O5 Tb1 C8 88.45(18) 2_646 4_575 ?
O5 Tb1 C9 27.01(18) 2_646 2_646 ?
O6 Tb1 N2 152.52(17) 2_646 1_455 ?
O6 Tb1 C8 98.98(18) 2_646 4_575 ?
O6 Tb1 C9 26.84(17) 2_646 2_646 ?
O7 Tb1 O3 153.53(16) . 4_575 ?
O7 Tb1 O4 152.31(17) . 4_575 ?
O7 Tb1 O5 85.29(18) . 2_646 ?
O7 Tb1 O6 80.06(16) . 2_646 ?
O7 Tb1 N2 81.66(19) . 1_455 ?
O7 Tb1 C8 172.8(2) . 4_575 ?
O7 Tb1 C9 86.40(18) . 2_646 ?
O8 Tb1 O3 79.97(18) . 4_575 ?
O8 Tb1 O4 108.44(18) . 4_575 ?
O8 Tb1 O5 71.06(16) . 2_646 ?
O8 Tb1 O6 122.15(17) . 2_646 ?
O8 Tb1 O7 81.71(18) . . ?
O8 Tb1 N2 74.83(19) . 1_455 ?
O8 Tb1 C8 92.91(19) . 4_575 ?
O8 Tb1 C9 97.9(2) . 2_646 ?
N2 Tb1 C8 101.6(2) 1_455 4_575 ?
N2 Tb1 C9 166.8(2) 1_455 2_646 ?
C9 Tb1 C8 89.64(19) 2_646 4_575 ?
C7 O1 Tb1 151.3(5) . . ?
C8 O3 Tb1 92.5(4) . 4_576 ?
C8 O4 Tb1 94.2(4) . 4_576 ?
C9 O5 Tb1 92.1(4) . 2_656 ?
C9 O6 Tb1 90.3(4) . 2_656 ?
Tb1 O7 H7A 126.0 . . ?
Tb1 O7 H7B 109.7 . . ?
H7A O7 H7B 84.7 . . ?
Tb1 O8 H8A 109.0 . . ?
Tb1 O8 H8B 109.4 . . ?
H8A O8 H8B 104.4 . . ?
C12 N1 C13 119.1(6) . . ?
C17 N2 Tb1 123.2(5) . 1_655 ?
C17 N2 C18 112.5(7) . . ?
C18 N2 Tb1 124.1(5) . 1_655 ?
C23 N3 C22 116.2(8) . . ?
C2 C1 C6 120.2(6) . . ?
C2 C1 C7 116.1(6) . . ?
C6 C1 C7 123.6(6) . . ?
C1 C2 H2 119.2 . . ?
C3 C2 C1 121.5(6) . . ?
C3 C2 H2 119.2 . . ?
C2 C3 C4 118.6(6) . . ?
C2 C3 C8 121.9(6) . . ?
C4 C3 C8 119.5(6) . . ?
C3 C4 H4 119.6 . . ?
C5 C4 C3 120.7(6) . . ?
C5 C4 H4 119.6 . . ?
C4 C5 C6 121.0(6) . . ?
C4 C5 C9 116.1(6) . . ?
C6 C5 C9 122.6(6) . . ?
C1 C6 C5 117.8(6) . . ?
C1 C6 C10 122.7(6) . . ?
C5 C6 C10 119.4(6) . . ?
O1 C7 C1 116.5(6) . . ?
O2 C7 O1 125.3(7) . . ?
O2 C7 C1 118.2(7) . . ?
O3 C8 Tb1 60.4(3) . 4_576 ?
O3 C8 C3 120.0(6) . . ?
O4 C8 Tb1 59.5(3) . 4_576 ?
O4 C8 O3 119.2(6) . . ?
O4 C8 C3 120.8(6) . . ?
C3 C8 Tb1 171.0(5) . 4_576 ?
O5 C9 Tb1 60.9(4) . 2_656 ?
O5 C9 C5 118.9(6) . . ?
O6 C9 Tb1 62.9(4) . 2_656 ?
O6 C9 O5 121.1(6) . . ?
O6 C9 C5 119.8(6) . . ?
C5 C9 Tb1 159.0(5) . 2_656 ?
C11 C10 C6 120.3(6) . . ?
C11 C10 C14 116.9(6) . . ?
C14 C10 C6 122.8(6) . . ?
C10 C11 H11 119.4 . . ?
C10 C11 C12 121.1(7) . . ?
C12 C11 H11 119.4 . . ?
N1 C12 C11 121.7(6) . . ?
N1 C12 C15 118.3(6) . . ?
C11 C12 C15 119.9(6) . . ?
N1 C13 C14 120.4(6) . . ?
N1 C13 C20 117.6(6) . . ?
C14 C13 C20 122.0(6) . . ?
C10 C14 C13 120.6(6) . . ?
C10 C14 H14 119.7 . . ?
C13 C14 H14 119.7 . . ?
C16 C15 C12 121.6(6) . . ?
C16 C15 C19 116.7(7) . . ?
C19 C15 C12 121.5(7) . . ?
C15 C16 H16 119.9 . . ?
C15 C16 C17 120.1(7) . . ?
C17 C16 H16 119.9 . . ?
N2 C17 C16 125.2(8) . . ?
N2 C17 H17 117.4 . . ?
C16 C17 H17 117.4 . . ?
N2 C18 H18 117.1 . . ?
N2 C18 C19 125.8(8) . . ?
C19 C18 H18 117.1 . . ?
C15 C19 C18 119.5(8) . . ?
C15 C19 H19 120.3 . . ?
C18 C19 H19 120.3 . . ?
C21 C20 C13 122.1(7) . . ?
C21 C20 C24 115.6(7) . . ?
C24 C20 C13 122.3(7) . . ?
C20 C21 H21 119.7 . . ?
C20 C21 C22 120.5(8) . . ?
C22 C21 H21 119.7 . . ?
N3 C22 C21 123.4(7) . . ?
N3 C22 H22 118.3 . . ?
C21 C22 H22 118.3 . . ?
N3 C23 H23 117.9 . . ?
N3 C23 C24 124.1(9) . . ?
C24 C23 H23 117.9 . . ?
C20 C24 C23 120.0(8) . . ?
C20 C24 H24 120.0 . . ?
C23 C24 H24 120.0 . . ?

loop_
_geom_bond_atom_site_label_1
_geom_bond_atom_site_label_2
_geom_bond_distance
_geom_bond_site_symmetry_2
_geom_bond_publ_flag
Tb1 O1 2.222(5) . ?
Tb1 O3 2.441(4) 4_575 ?
Tb1 O4 2.423(4) 4_575 ?
Tb1 O5 2.422(5) 2_646 ?
Tb1 O6 2.465(5) 2_646 ?
Tb1 O7 2.356(4) . ?
Tb1 O8 2.334(5) . ?
Tb1 N2 2.575(6) 1_455 ?
Tb1 C8 2.805(6) 4_575 ?
Tb1 C9 2.769(7) 2_646 ?
O1 C7 1.244(8) . ?
O2 C7 1.235(8) . ?
O3 Tb1 2.441(4) 4_576 ?
O3 C8 1.282(7) . ?
O4 Tb1 2.423(4) 4_576 ?
O4 C8 1.248(8) . ?
O5 Tb1 2.422(5) 2_656 ?
O5 C9 1.258(8) . ?
O6 Tb1 2.465(5) 2_656 ?
O6 C9 1.250(8) . ?
O7 H7A 0.8521 . ?
O7 H7B 0.8706 . ?
O8 H8A 0.8518 . ?
O8 H8B 0.8517 . ?
N1 C12 1.330(8) . ?
N1 C13 1.363(8) . ?
N2 Tb1 2.575(6) 1_655 ?
N2 C17 1.337(9) . ?
N2 C18 1.345(10) . ?
N3 C22 1.334(10) . ?
N3 C23 1.315(10) . ?
C1 C2 1.386(8) . ?
C1 C6 1.392(8) . ?
C1 C7 1.518(9) . ?
C2 H2 0.9300 . ?
C2 C3 1.380(9) . ?
C3 C4 1.381(8) . ?
C3 C8 1.492(8) . ?
C4 H4 0.9300 . ?
C4 C5 1.377(8) . ?
C5 C6 1.406(9) . ?
C5 C9 1.509(8) . ?
C6 C10 1.486(8) . ?
C8 Tb1 2.805(6) 4_576 ?
C9 Tb1 2.769(7) 2_656 ?
C10 C11 1.377(9) . ?
C10 C14 1.387(9) . ?
C11 H11 0.9300 . ?
C11 C12 1.381(8) . ?
C12 C15 1.488(9) . ?
C13 C14 1.395(8) . ?
C13 C20 1.451(9) . ?
C14 H14 0.9300 . ?
C15 C16 1.344(10) . ?
C15 C19 1.379(9) . ?
C16 H16 0.9300 . ?
C16 C17 1.408(10) . ?
C17 H17 0.9300 . ?
C18 H18 0.9300 . ?
C18 C19 1.386(10) . ?
C19 H19 0.9300 . ?
C20 C21 1.382(9) . ?
C20 C24 1.383(10) . ?
C21 H21 0.9300 . ?
C21 C22 1.386(10) . ?
C22 H22 0.9300 . ?
C23 H23 0.9300 . ?
C23 C24 1.391(11) . ?
C24 H24 0.9300 . ?

loop_
_geom_hbond_atom_site_label_D
_geom_hbond_atom_site_label_H
_geom_hbond_atom_site_label_A
_geom_hbond_distance_DH
_geom_hbond_distance_HA
_geom_hbond_distance_DA
_geom_hbond_angle_DHA
_geom_hbond_site_symmetry_A
O7 H7A N3 0.85 2.15 2.717(8) 123.7 4_576

loop_
_smtbx_masks_void_nr
_smtbx_masks_void_average_x
_smtbx_masks_void_average_y
_smtbx_masks_void_average_z
_smtbx_masks_void_volume
_smtbx_masks_void_count_electrons
_smtbx_masks_void_content
1 -0.174 -0.115 0.375 64.0 10.8 ?
2 0.174 0.115 0.625 64.0 11.4 ?
3 0.174 0.385 0.125 64.0 10.6 ?
4 -0.174 0.615 0.875 64.0 11.6 ?
